data_7034346
loop_
_publ_author_name
'Wright, Luka A.'
'Hope, Eric G.'
'Solan, Gregory A.'
'Cross, Warren B.'
'Singh, Kuldip'

_publ_section_title
;
 Organo-palladium(ii) complexes bearing unsymmetrical N,N,N-pincer
 ligands: synthesis, structures and oxidatively induced coupling
 reactions.
;
_journal_issue 16
_journal_name_full 'Dalton transactions (Cambridge, England : 2003)'
_journal_page_first 7230
_journal_page_last 7241
_journal_paper_doi 10.1039/c5dt00216h
_journal_volume 44
_journal_year 2015
_chemical_formula_moiety 'C27 H26 N4 Pd, C F3 O3 S, 2(C H Cl3)'
_chemical_formula_sum 'C30 H28 Cl6 F3 N4 O3 Pd S'
_chemical_formula_weight 900.72
_chemical_name_systematic
; 
 ? 
;
_space_group_IT_number 2
_symmetry_cell_setting triclinic
_symmetry_space_group_name_Hall '-P 1'
_symmetry_space_group_name_H-M 'P -1'
_atom_sites_solution_hydrogens geom
_atom_sites_solution_primary direct
_atom_sites_solution_secondary difmap
_audit_creation_method SHELXL-97
_audit_update_record
;
2015-01-12 deposited with the CCDC.
2015-02-24 downloaded from the CCDC.
;
_cell_angle_alpha 89.109(9)
_cell_angle_beta 76.364(11)
_cell_angle_gamma 70.267(10)
_cell_formula_units_Z 4
_cell_length_a 14.155(7)
_cell_length_b 16.226(8)
_cell_length_c 17.503(8)
_cell_measurement_reflns_used 967
_cell_measurement_temperature 150(2)
_cell_measurement_theta_max 28,620
_cell_measurement_theta_min 2.203
_cell_volume 3668(3)
_computing_cell_refinement 'Bruker SMART'
_computing_data_collection 'Bruker SMART'
_computing_data_reduction 'Bruker SHELXTL'
_computing_molecular_graphics 'Bruker SHELXTL'
_computing_publication_material 'Bruker SHELXTL'
_computing_structure_refinement 'SHELXL-97 (Sheldrick, 1997)'
_computing_structure_solution 'SHELXS-97 (Sheldrick, 1990)'
_diffrn_ambient_temperature 150(2)
_diffrn_measured_fraction_theta_full 0.992
_diffrn_measured_fraction_theta_max 0.992
_diffrn_measurement_device_type 'Bruker Apex 2000 CCD area detector'
_diffrn_measurement_method 'phi and omega scans'
_diffrn_radiation_monochromator graphite
_diffrn_radiation_source 'fine-focus sealed tube'
_diffrn_radiation_type MoK\a
_diffrn_radiation_wavelength 0.71073
_diffrn_reflns_av_R_equivalents 0.2649
_diffrn_reflns_av_sigmaI/netI 0.3929
_diffrn_reflns_limit_h_max 16
_diffrn_reflns_limit_h_min -16
_diffrn_reflns_limit_k_max 19
_diffrn_reflns_limit_k_min -19
_diffrn_reflns_limit_l_max 20
_diffrn_reflns_limit_l_min -20
_diffrn_reflns_number 26756
_diffrn_reflns_theta_full 25.00
_diffrn_reflns_theta_max 25.00
_diffrn_reflns_theta_min 1.58
_exptl_absorpt_coefficient_mu 1.053
_exptl_absorpt_correction_T_max 0.831
_exptl_absorpt_correction_T_min 0.139
_exptl_absorpt_correction_type empirical
_exptl_absorpt_process_details
;
absorption correction based on 2952 reflections(SADABS);Rint 0.1763 before
correction and 0.0930 after.
;
_exptl_crystal_colour red
_exptl_crystal_density_diffrn 1.631
_exptl_crystal_density_method 'not measured'
_exptl_crystal_description plate
_exptl_crystal_F_000 1804
_exptl_crystal_size_max 0.46
_exptl_crystal_size_mid 0.14
_exptl_crystal_size_min 0.04
_refine_diff_density_max 1.065
_refine_diff_density_min -1.955
_refine_diff_density_rms 0.165
_refine_ls_extinction_method none
_refine_ls_goodness_of_fit_ref 0.829
_refine_ls_hydrogen_treatment constr
_refine_ls_matrix_type full
_refine_ls_number_parameters 889
_refine_ls_number_reflns 12826
_refine_ls_number_restraints 749
_refine_ls_restrained_S_all 0.809
_refine_ls_R_factor_all 0.2711
_refine_ls_R_factor_gt 0.1055
_refine_ls_shift/su_max 0.001
_refine_ls_shift/su_mean 0.000
_refine_ls_structure_factor_coef Fsqd
_refine_ls_weighting_details 'calc w=1/[\s^2^(Fo^2^)+(0.0904P)^2^+0.0000P] where P=(Fo^2^+2Fc^2^)/3'
_refine_ls_weighting_scheme calc
_refine_ls_wR_factor_gt 0.2112
_refine_ls_wR_factor_ref 0.2821
_reflns_number_gt 3593
_reflns_number_total 12826
_reflns_threshold_expression >2sigma(I)
_cod_data_source_file c5dt00216h2.cif
_cod_data_source_block 13102
_cod_depositor_comments
;
The following automatic conversions were performed:

'_symmetry_cell_setting' value 'Triclinic' changed to 'triclinic'
according to
/usr/data/users/saulius/crontab/automatic-downloads/rss-feeds/RSC/lib/dictionaries/cif_core.dic
dictionary named 'cif_core.dic' version 2.4.2 from 2011-04-26.

Automatic conversion script
Id: cif_fix_values 3105 2015-03-04 15:46:00Z robertas 

 Adding full bibliography for 7034340--7034347.cif.
;
_cod_original_sg_symbol_H-M P-1
_cod_database_code 7034346

loop_
_symmetry_equiv_pos_as_xyz
'x, y, z'
'-x, -y, -z'

loop_
_atom_site_label
_atom_site_type_symbol
_atom_site_fract_x
_atom_site_fract_y
_atom_site_fract_z
_atom_site_U_iso_or_equiv
_atom_site_adp_type
_atom_site_occupancy
_atom_site_symmetry_multiplicity
_atom_site_calc_flag
_atom_site_refinement_flags
_atom_site_disorder_assembly
_atom_site_disorder_group
Pd1 Pd 0.43790(9) 0.91453(8) 0.36399(6) 0.0457(4) Uani 1 1 d U . .
N1 N 0.4728(9) 0.7833(8) 0.3801(7) 0.049(3) Uani 1 1 d U . .
N2 N 0.3992(8) 0.9251(8) 0.4814(7) 0.046(3) Uani 1 1 d U . .
N3 N 0.4045(9) 1.0401(7) 0.3577(7) 0.052(3) Uani 1 1 d U . .
H3B H 0.4107 1.0592 0.3101 0.062 Uiso 1 1 calc R . .
N4 N 0.4797(9) 0.8962(7) 0.2458(7) 0.047(3) Uani 1 1 d U . .
C1 C 0.5159(12) 0.7159(10) 0.3176(9) 0.055(4) Uani 1 1 d U . .
C2 C 0.4564(12) 0.6726(10) 0.2959(9) 0.057(4) Uani 1 1 d U . .
H2 H 0.3880 0.6822 0.3262 0.068 Uiso 1 1 calc R . .
C3 C 0.4966(13) 0.6165(10) 0.2311(9) 0.059(4) Uani 1 1 d U . .
H3 H 0.4555 0.5867 0.2165 0.070 Uiso 1 1 calc R . .
C4 C 0.5988(13) 0.6004(10) 0.1838(9) 0.054(4) Uani 1 1 d U A .
C5 C 0.6559(12) 0.6446(9) 0.2083(9) 0.057(4) Uani 1 1 d U . .
H5 H 0.7245 0.6355 0.1787 0.068 Uiso 1 1 calc R . .
C6 C 0.6153(11) 0.7015(9) 0.2747(8) 0.051(4) Uani 1 1 d U . .
H6 H 0.6560 0.7307 0.2909 0.061 Uiso 1 1 calc R . .
C7 C 0.4516(11) 0.7704(9) 0.4533(9) 0.050(4) Uani 1 1 d U . .
C8 C 0.4717(12) 0.6770(9) 0.4825(8) 0.061(5) Uani 1 1 d U . .
H8A H 0.5074 0.6335 0.4375 0.092 Uiso 1 1 calc R . .
H8B H 0.4056 0.6701 0.5081 0.092 Uiso 1 1 calc R . .
H8C H 0.5149 0.6681 0.5203 0.092 Uiso 1 1 calc R . .
C9 C 0.4136(10) 0.8435(9) 0.5128(9) 0.043(3) Uani 1 1 d U . .
C10 C 0.3962(11) 0.8353(10) 0.5904(9) 0.053(4) Uani 1 1 d U . .
H10 H 0.4050 0.7790 0.6100 0.063 Uiso 1 1 calc R . .
C11 C 0.3661(11) 0.9069(10) 0.6420(9) 0.057(4) Uani 1 1 d U . .
H11 H 0.3549 0.9007 0.6972 0.068 Uiso 1 1 calc R . .
C12 C 0.3517(11) 0.9906(10) 0.6120(9) 0.054(4) Uani 1 1 d U . .
H12 H 0.3288 1.0415 0.6470 0.064 Uiso 1 1 calc R . .
C13 C 0.3723(10) 0.9983(10) 0.5274(9) 0.043(3) Uani 1 1 d U . .
C14 C 0.3534(10) 1.0876(9) 0.4977(9) 0.044(3) Uani 1 1 d U . .
C15 C 0.3732(11) 1.1009(10) 0.4176(9) 0.053(4) Uani 1 1 d U . .
C16 C 0.3548(11) 1.1889(10) 0.3972(9) 0.054(4) Uani 1 1 d U . .
H16 H 0.3621 1.2005 0.3431 0.065 Uiso 1 1 calc R . .
C17 C 0.3271(12) 1.2573(11) 0.4511(9) 0.062(4) Uani 1 1 d U . .
H17 H 0.3216 1.3142 0.4338 0.074 Uiso 1 1 calc R . .
C18 C 0.3060(13) 1.2449(11) 0.5340(10) 0.070(5) Uani 1 1 d U . .
H18 H 0.2818 1.2923 0.5730 0.084 Uiso 1 1 calc R . .
C19 C 0.3231(11) 1.1615(10) 0.5522(9) 0.055(4) Uani 1 1 d U . .
H19 H 0.3142 1.1506 0.6064 0.066 Uiso 1 1 calc R . .
C20 C 0.6434(15) 0.5424(11) 0.1061(9) 0.073(5) Uani 1 1 d DU . .
C21B C 0.732(4) 0.459(3) 0.102(3) 0.22(3) Uani 0.50 1 d PDU A 1
H21A H 0.7913 0.4730 0.1107 0.330 Uiso 0.50 1 calc PR A 1
H21B H 0.7504 0.4282 0.0506 0.330 Uiso 0.50 1 calc PR A 1
H21C H 0.7119 0.4225 0.1435 0.330 Uiso 0.50 1 calc PR A 1
C21C C 0.607(3) 0.469(2) 0.1055(16) 0.075(10) Uani 0.50 1 d PU A 2
H21D H 0.6489 0.4279 0.0597 0.112 Uiso 0.50 1 calc PR A 2
H21E H 0.5342 0.4903 0.1025 0.112 Uiso 0.50 1 calc PR A 2
H21F H 0.6123 0.4382 0.1539 0.112 Uiso 0.50 1 calc PR A 2
C22 C 0.6168(18) 0.5945(13) 0.0349(9) 0.119(8) Uani 1 1 d U A .
H22A H 0.6482 0.5555 -0.0134 0.178 Uiso 1 1 calc R . .
H22B H 0.6437 0.6431 0.0305 0.178 Uiso 1 1 calc R . .
H22C H 0.5414 0.6178 0.0423 0.178 Uiso 1 1 calc R . .
C23 C 0.4378(11) 0.8536(9) 0.2071(9) 0.050(4) Uani 1 1 d U . .
H23 H 0.3806 0.8388 0.2359 0.061 Uiso 1 1 calc R . .
C24 C 0.4729(12) 0.8297(10) 0.1269(9) 0.057(4) Uani 1 1 d U . .
H24 H 0.4394 0.8001 0.1019 0.068 Uiso 1 1 calc R . .
C25 C 0.5560(14) 0.8491(10) 0.0840(9) 0.063(4) Uani 1 1 d U . .
H25 H 0.5818 0.8328 0.0291 0.075 Uiso 1 1 calc R . .
C26 C 0.6011(13) 0.8931(10) 0.1228(9) 0.069(5) Uani 1 1 d U . .
H26 H 0.6593 0.9069 0.0945 0.082 Uiso 1 1 calc R . .
C27 C 0.5617(11) 0.9177(9) 0.2037(8) 0.049(4) Uani 1 1 d U . .
H27 H 0.5922 0.9494 0.2294 0.058 Uiso 1 1 calc R . .
S1 S 0.1700(3) 0.7387(3) 0.2119(2) 0.0580(12) Uani 1 1 d U . .
O1 O 0.2476(7) 0.7719(6) 0.2247(6) 0.061(3) Uani 1 1 d U . .
O2 O 0.0780(8) 0.8043(7) 0.2001(6) 0.070(3) Uani 1 1 d U . .
O3 O 0.1502(8) 0.6736(7) 0.2683(6) 0.069(3) Uani 1 1 d U . .
C28 C 0.2302(18) 0.6759(15) 0.1214(11) 0.085(4) Uani 1 1 d U . .
F1 F 0.3143(9) 0.6103(8) 0.1197(7) 0.135(4) Uani 1 1 d U . .
F2 F 0.2526(10) 0.7244(8) 0.0623(6) 0.131(4) Uani 1 1 d U . .
F3 F 0.1677(9) 0.6399(7) 0.0965(6) 0.115(4) Uani 1 1 d U . .
Pd1A Pd 0.15815(9) 0.04341(8) 0.34471(7) 0.0462(4) Uani 1 1 d U . .
N1A N 0.1232(8) 0.1748(8) 0.3345(7) 0.046(3) Uani 1 1 d U . .
N2A N 0.1197(8) 0.0801(8) 0.4568(7) 0.049(3) Uani 1 1 d U . .
N3A N 0.1822(8) -0.0808(7) 0.3633(6) 0.046(3) Uani 1 1 d U . .
H3C H 0.2043 -0.1179 0.3215 0.055 Uiso 1 1 calc R . .
N4A N 0.1992(9) 0.0142(7) 0.2274(7) 0.047(3) Uani 1 1 d U . .
C1A C 0.1167(12) 0.2173(10) 0.2624(9) 0.055(3) Uani 1 1 d U . .
C2A C 0.1894(13) 0.2554(10) 0.2264(10) 0.072(4) Uani 1 1 d U . .
H2A H 0.2394 0.2604 0.2522 0.087 Uiso 1 1 calc R . .
C3A C 0.1869(15) 0.2854(13) 0.1529(11) 0.095(5) Uani 1 1 d U . .
H3A H 0.2371 0.3104 0.1281 0.115 Uiso 1 1 calc R . .
C4A C 0.1140(16) 0.2810(13) 0.1128(11) 0.095(5) Uani 1 1 d U B .
C5A C 0.0412(13) 0.2431(10) 0.1509(10) 0.071(4) Uani 1 1 d U . .
H5A H -0.0109 0.2399 0.1265 0.086 Uiso 1 1 calc R . .
C6A C 0.0458(11) 0.2096(10) 0.2257(9) 0.057(4) Uani 1 1 d U . .
H6A H -0.0014 0.1816 0.2503 0.068 Uiso 1 1 calc R . .
C7A C 0.0924(11) 0.2184(10) 0.4013(10) 0.058(4) Uani 1 1 d U . .
C8A C 0.0568(13) 0.3182(10) 0.4120(10) 0.085(6) Uani 1 1 d U . .
H8A1 H 0.0916 0.3349 0.4482 0.128 Uiso 1 1 calc R . .
H8A2 H -0.0183 0.3417 0.4339 0.128 Uiso 1 1 calc R . .
H8A3 H 0.0742 0.3420 0.3609 0.128 Uiso 1 1 calc R . .
C9A C 0.0947(10) 0.1666(10) 0.4735(9) 0.046(3) Uani 1 1 d U . .
C10A C 0.0676(11) 0.2065(11) 0.5473(9) 0.060(4) Uani 1 1 d U . .
H10A H 0.0503 0.2682 0.5546 0.072 Uiso 1 1 calc R . .
C11A C 0.0658(11) 0.1542(12) 0.6129(10) 0.066(4) Uani 1 1 d U . .
H11A H 0.0475 0.1797 0.6652 0.079 Uiso 1 1 calc R . .
C12A C 0.0909(11) 0.0673(11) 0.5988(9) 0.061(4) Uani 1 1 d U . .
H12A H 0.0910 0.0315 0.6423 0.074 Uiso 1 1 calc R . .
C13A C 0.1180(10) 0.0257(11) 0.5201(9) 0.052(3) Uani 1 1 d U . .
C14A C 0.1405(11) -0.0675(11) 0.5089(9) 0.051(3) Uani 1 1 d U . .
C15A C 0.1683(10) -0.1135(10) 0.4326(9) 0.048(3) Uani 1 1 d U . .
C16A C 0.1895(11) -0.2085(10) 0.4303(8) 0.056(4) Uani 1 1 d U . .
H16A H 0.2067 -0.2393 0.3805 0.067 Uiso 1 1 calc R . .
C17A C 0.1857(11) -0.2551(12) 0.4964(8) 0.062(4) Uani 1 1 d U . .
H17A H 0.2011 -0.3168 0.4919 0.075 Uiso 1 1 calc R . .
C18A C 0.1585(13) -0.2098(13) 0.5716(10) 0.076(5) Uani 1 1 d U . .
H18A H 0.1558 -0.2417 0.6176 0.091 Uiso 1 1 calc R . .
C19A C 0.1358(12) -0.1193(12) 0.5788(10) 0.071(4) Uani 1 1 d U . .
H19A H 0.1170 -0.0905 0.6298 0.086 Uiso 1 1 calc R . .
C20A C 0.119(2) 0.3136(18) 0.0333(16) 0.143(8) Uani 1 1 d DU . .
C21D C 0.056(3) 0.402(2) 0.015(3) 0.151(17) Uani 0.50 1 d PDU B 1
H21G H 0.0709 0.4059 -0.0425 0.227 Uiso 0.50 1 calc PR B 1
H21H H 0.0735 0.4470 0.0392 0.227 Uiso 0.50 1 calc PR B 1
H21I H -0.0175 0.4109 0.0354 0.227 Uiso 0.50 1 calc PR B 1
C21E C 0.008(2) 0.368(2) 0.039(3) 0.116(14) Uani 0.50 1 d PDU B 2
H21J H 0.0039 0.4117 0.0000 0.174 Uiso 0.50 1 calc PR B 2
H21K H -0.0236 0.3974 0.0921 0.174 Uiso 0.50 1 calc PR B 2
H21L H -0.0295 0.3295 0.0296 0.174 Uiso 0.50 1 calc PR B 2
C22A C 0.127(2) 0.2522(16) -0.0270(11) 0.175(13) Uani 1 1 d U B .
H22D H 0.1746 0.1943 -0.0196 0.263 Uiso 1 1 calc R . .
H22E H 0.1535 0.2711 -0.0785 0.263 Uiso 1 1 calc R . .
H22F H 0.0586 0.2487 -0.0242 0.263 Uiso 1 1 calc R . .
C23A C 0.2754(10) 0.0423(9) 0.1806(9) 0.053(4) Uani 1 1 d U . .
H23A H 0.3091 0.0723 0.2048 0.063 Uiso 1 1 calc R . .
C24A C 0.3027(12) 0.0273(10) 0.0998(10) 0.064(4) Uani 1 1 d U . .
H24A H 0.3553 0.0465 0.0691 0.077 Uiso 1 1 calc R . .
C25A C 0.2539(13) -0.0157(11) 0.0624(10) 0.069(4) Uani 1 1 d U . .
H25A H 0.2724 -0.0263 0.0067 0.082 Uiso 1 1 calc R . .
C26A C 0.1772(11) -0.0428(10) 0.1092(9) 0.057(4) Uani 1 1 d U . .
H26A H 0.1413 -0.0717 0.0863 0.069 Uiso 1 1 calc R . .
C27A C 0.1544(11) -0.0266(9) 0.1898(8) 0.047(4) Uani 1 1 d U . .
H27A H 0.1025 -0.0462 0.2209 0.056 Uiso 1 1 calc R . .
S1A S 0.5267(3) 0.1347(3) 0.1432(2) 0.0550(11) Uani 1 1 d U . .
O1A O 0.4405(8) 0.1369(7) 0.2063(6) 0.067(3) Uani 1 1 d U . .
O2A O 0.6250(8) 0.0852(7) 0.1589(6) 0.071(3) Uani 1 1 d U . .
O3A O 0.5174(10) 0.1199(9) 0.0657(6) 0.102(4) Uani 1 1 d U . .
C28A C 0.5246(17) 0.2464(14) 0.1446(14) 0.092(5) Uani 1 1 d U . .
F1A F 0.5282(11) 0.2715(8) 0.2184(8) 0.138(4) Uani 1 1 d U . .
F2A F 0.6052(9) 0.2548(8) 0.0964(9) 0.151(5) Uani 1 1 d U . .
F3A F 0.4398(9) 0.3014(7) 0.1316(7) 0.126(4) Uani 1 1 d U . .
C29 C 0.7587(16) 0.4857(11) 0.6464(11) 0.099(5) Uani 1 1 d U . .
H29 H 0.7826 0.4261 0.6666 0.119 Uiso 1 1 calc R . .
Cl1 Cl 0.7541(7) 0.5615(4) 0.7159(4) 0.179(3) Uani 1 1 d U . .
Cl2 Cl 0.8495(4) 0.4886(4) 0.5602(4) 0.114(2) Uani 1 1 d U . .
Cl3 Cl 0.6407(5) 0.5025(4) 0.6259(4) 0.127(2) Uani 1 1 d U . .
C30 C 0.2995(14) 0.5452(12) 0.6780(10) 0.088(4) Uani 1 1 d U . .
H30 H 0.3269 0.4878 0.7010 0.105 Uiso 1 1 calc R . .
Cl4 Cl 0.1712(5) 0.6012(4) 0.7321(4) 0.130(2) Uani 1 1 d U . .
Cl5 Cl 0.3037(5) 0.5263(4) 0.5827(3) 0.123(2) Uani 1 1 d U . .
Cl6 Cl 0.3737(5) 0.6103(4) 0.6885(4) 0.134(2) Uani 1 1 d U . .
C31 C 0.8396(12) 0.0857(11) 0.1412(9) 0.072(4) Uani 1 1 d U . .
H31 H 0.7731 0.0886 0.1288 0.086 Uiso 1 1 calc R . .
Cl7 Cl 0.8969(4) -0.0185(4) 0.1686(4) 0.128(2) Uani 1 1 d U . .
Cl8 Cl 0.9205(4) 0.1079(4) 0.0549(3) 0.1035(18) Uani 1 1 d U . .
Cl9 Cl 0.8114(4) 0.1674(4) 0.2161(3) 0.1032(18) Uani 1 1 d U . .
C32 C 0.0255(14) 0.3998(13) 0.7343(13) 0.126(6) Uani 1 1 d U . .
H32 H -0.0396 0.3894 0.7325 0.151 Uiso 1 1 calc R . .
Cl10 Cl 0.1190(5) 0.2979(5) 0.7557(3) 0.139(2) Uani 1 1 d U . .
Cl11 Cl 0.0793(5) 0.4266(4) 0.6437(4) 0.141(2) Uani 1 1 d U . .
Cl12 Cl -0.0004(7) 0.4752(6) 0.8103(5) 0.226(5) Uani 1 1 d U . .

loop_
_atom_site_aniso_label
_atom_site_aniso_U_11
_atom_site_aniso_U_22
_atom_site_aniso_U_33
_atom_site_aniso_U_23
_atom_site_aniso_U_13
_atom_site_aniso_U_12
Pd1 0.0340(7) 0.0511(8) 0.0576(8) 0.0122(6) -0.0099(6) -0.0228(6)
N1 0.034(7) 0.052(5) 0.067(6) 0.007(4) -0.006(6) -0.025(6)
N2 0.034(7) 0.050(5) 0.062(5) 0.005(4) -0.016(6) -0.021(6)
N3 0.051(8) 0.046(5) 0.062(7) 0.004(5) -0.010(7) -0.025(7)
N4 0.035(7) 0.044(7) 0.064(5) -0.001(5) -0.008(5) -0.019(6)
C1 0.053(9) 0.051(7) 0.062(8) 0.009(6) -0.007(7) -0.024(7)
C2 0.054(9) 0.049(10) 0.073(10) 0.015(6) -0.010(7) -0.028(8)
C3 0.068(9) 0.054(10) 0.070(10) 0.019(7) -0.028(7) -0.033(9)
C4 0.064(9) 0.045(9) 0.057(8) 0.025(6) -0.032(6) -0.013(7)
C5 0.047(9) 0.048(10) 0.068(9) 0.014(6) -0.006(7) -0.013(7)
C6 0.051(8) 0.047(9) 0.057(9) 0.015(6) -0.011(7) -0.021(7)
C7 0.029(8) 0.040(6) 0.074(7) 0.004(5) 0.004(8) -0.015(7)
C8 0.056(11) 0.042(7) 0.064(10) 0.012(7) 0.017(9) -0.010(8)
C9 0.016(7) 0.041(6) 0.064(6) 0.009(5) 0.002(7) -0.007(7)
C10 0.034(9) 0.054(8) 0.067(7) 0.014(6) -0.001(8) -0.020(8)
C11 0.047(10) 0.071(9) 0.065(8) 0.014(6) -0.011(8) -0.040(9)
C12 0.041(9) 0.052(8) 0.064(7) 0.003(6) -0.016(8) -0.010(8)
C13 0.025(8) 0.050(6) 0.065(6) 0.006(5) -0.016(7) -0.023(7)
C14 0.023(8) 0.044(6) 0.066(7) -0.001(5) 0.000(7) -0.019(7)
C15 0.036(9) 0.048(6) 0.065(7) 0.004(5) -0.008(8) -0.005(8)
C16 0.053(10) 0.045(7) 0.069(8) 0.009(6) -0.017(8) -0.021(8)
C17 0.051(10) 0.061(8) 0.080(9) 0.003(7) -0.021(9) -0.025(9)
C18 0.070(11) 0.051(7) 0.084(8) -0.011(8) -0.024(10) -0.010(10)
C19 0.044(9) 0.054(7) 0.067(8) -0.003(6) -0.015(8) -0.014(9)
C20 0.099(13) 0.058(10) 0.058(8) 0.014(6) -0.016(8) -0.024(9)
C21B 0.21(5) 0.20(4) 0.13(3) -0.08(2) -0.09(3) 0.11(3)
C21C 0.10(3) 0.09(2) 0.037(17) -0.003(12) 0.011(19) -0.05(2)
C22 0.20(2) 0.120(17) 0.066(10) 0.035(10) -0.054(13) -0.072(16)
C23 0.040(9) 0.046(10) 0.071(7) 0.008(8) -0.021(7) -0.017(7)
C24 0.058(10) 0.057(10) 0.070(8) 0.012(8) -0.048(8) -0.016(8)
C25 0.078(12) 0.054(11) 0.054(9) 0.019(8) -0.026(7) -0.014(9)
C26 0.067(11) 0.064(11) 0.072(8) 0.002(9) 0.001(8) -0.030(9)
C27 0.045(9) 0.046(9) 0.060(7) 0.011(7) -0.007(7) -0.028(7)
S1 0.055(3) 0.065(3) 0.064(3) 0.007(2) -0.015(2) -0.035(2)
O1 0.042(6) 0.053(7) 0.095(8) 0.000(5) -0.010(6) -0.028(5)
O2 0.053(6) 0.070(7) 0.100(8) 0.034(6) -0.024(6) -0.033(5)
O3 0.083(8) 0.072(7) 0.073(7) 0.026(5) -0.020(6) -0.054(6)
C28 0.092(13) 0.094(14) 0.070(8) -0.005(7) -0.021(10) -0.033(7)
F1 0.093(8) 0.118(9) 0.163(11) -0.059(7) -0.026(8) 0.003(7)
F2 0.170(12) 0.165(11) 0.063(6) -0.003(7) -0.001(7) -0.084(8)
F3 0.132(9) 0.116(10) 0.116(8) -0.024(7) -0.044(7) -0.056(7)
Pd1A 0.0342(7) 0.0495(8) 0.0598(8) 0.0067(6) -0.0085(6) -0.0226(6)
N1A 0.021(7) 0.054(5) 0.068(6) -0.005(4) -0.012(6) -0.020(6)
N2A 0.029(7) 0.053(6) 0.068(5) -0.008(4) 0.000(6) -0.025(6)
N3A 0.043(7) 0.044(5) 0.047(6) -0.013(5) 0.004(6) -0.019(6)
N4A 0.034(7) 0.044(7) 0.068(5) 0.000(5) -0.008(5) -0.022(6)
C1A 0.036(9) 0.049(8) 0.084(8) 0.015(7) -0.019(7) -0.018(7)
C2A 0.061(10) 0.075(11) 0.109(11) 0.035(9) -0.041(9) -0.046(9)
C3A 0.088(13) 0.126(15) 0.118(12) 0.060(11) -0.053(10) -0.079(11)
C4A 0.098(13) 0.126(14) 0.104(10) 0.059(10) -0.053(9) -0.078(11)
C5A 0.058(10) 0.078(12) 0.097(10) 0.036(9) -0.041(9) -0.034(8)
C6A 0.040(9) 0.062(10) 0.082(9) 0.022(8) -0.023(7) -0.029(8)
C7A 0.029(9) 0.051(6) 0.082(7) -0.006(6) -0.002(8) -0.007(8)
C8A 0.063(12) 0.047(7) 0.137(16) -0.010(8) -0.035(11) 0.000(10)
C9A 0.023(8) 0.061(7) 0.068(6) -0.009(5) -0.019(7) -0.027(7)
C10A 0.041(9) 0.062(9) 0.083(8) -0.016(6) -0.019(9) -0.020(8)
C11A 0.028(9) 0.079(10) 0.073(8) -0.018(7) 0.001(8) -0.004(9)
C12A 0.034(9) 0.078(8) 0.065(7) -0.002(7) -0.010(8) -0.011(9)
C13A 0.020(8) 0.076(7) 0.060(6) -0.002(5) -0.007(7) -0.018(8)
C14A 0.028(8) 0.074(7) 0.052(6) 0.008(5) 0.002(7) -0.026(8)
C15A 0.017(7) 0.073(7) 0.060(7) 0.006(5) 0.006(7) -0.033(7)
C16A 0.060(10) 0.065(7) 0.042(7) 0.014(6) -0.015(8) -0.020(9)
C17A 0.042(9) 0.105(10) 0.054(8) 0.038(7) -0.023(8) -0.036(9)
C18A 0.068(12) 0.111(10) 0.054(7) 0.046(9) -0.023(9) -0.032(12)
C19A 0.040(10) 0.108(9) 0.062(8) 0.023(8) -0.004(8) -0.026(10)
C20A 0.162(19) 0.19(2) 0.142(14) 0.124(13) -0.090(14) -0.111(15)
C21D 0.20(4) 0.15(2) 0.13(3) 0.096(18) -0.05(3) -0.10(3)
C21E 0.20(3) 0.07(2) 0.08(2) 0.057(16) -0.05(2) -0.04(2)
C22A 0.19(3) 0.17(2) 0.074(13) 0.071(12) -0.031(16) 0.046(18)
C23A 0.035(9) 0.064(10) 0.075(7) 0.039(8) -0.025(7) -0.031(7)
C24A 0.050(10) 0.054(10) 0.082(8) 0.026(9) 0.001(8) -0.023(8)
C25A 0.062(11) 0.073(12) 0.069(9) 0.024(9) -0.006(8) -0.027(8)
C26A 0.049(10) 0.066(11) 0.063(8) 0.012(8) -0.013(8) -0.027(8)
C27A 0.041(9) 0.045(9) 0.064(7) 0.007(8) -0.010(7) -0.027(7)
S1A 0.047(3) 0.068(3) 0.051(3) 0.017(2) -0.008(2) -0.025(2)
O1A 0.048(6) 0.085(8) 0.069(6) 0.008(6) 0.001(5) -0.036(6)
O2A 0.044(6) 0.072(7) 0.105(8) 0.025(6) -0.019(6) -0.031(5)
O3A 0.101(10) 0.150(11) 0.053(6) 0.006(7) -0.018(6) -0.041(9)
C28A 0.066(11) 0.075(8) 0.147(14) 0.042(11) -0.029(12) -0.040(9)
F1A 0.140(11) 0.094(9) 0.205(10) -0.018(8) -0.066(8) -0.054(8)
F2A 0.098(8) 0.116(9) 0.246(11) 0.096(9) -0.016(9) -0.068(7)
F3A 0.096(8) 0.084(7) 0.200(11) 0.076(8) -0.042(8) -0.034(6)
C29 0.112(11) 0.046(11) 0.107(13) 0.004(9) -0.031(9) 0.015(12)
Cl1 0.329(11) 0.111(5) 0.119(5) 0.000(4) -0.045(6) -0.110(6)
Cl2 0.080(4) 0.091(4) 0.167(5) -0.015(4) -0.023(4) -0.028(3)
Cl3 0.095(4) 0.124(5) 0.160(5) 0.054(4) -0.006(4) -0.053(4)
C30 0.089(11) 0.088(14) 0.091(9) 0.051(10) -0.023(10) -0.038(9)
Cl4 0.091(4) 0.155(6) 0.141(5) 0.013(4) 0.006(4) -0.061(4)
Cl5 0.148(6) 0.087(4) 0.106(4) 0.024(3) -0.029(4) -0.008(4)
Cl6 0.107(5) 0.155(6) 0.175(6) 0.075(5) -0.054(4) -0.078(4)
C31 0.039(10) 0.114(10) 0.085(10) 0.016(8) -0.033(8) -0.045(9)
Cl7 0.081(4) 0.132(5) 0.169(6) 0.051(4) -0.034(4) -0.033(4)
Cl8 0.100(4) 0.150(5) 0.076(3) 0.009(3) -0.018(3) -0.066(4)
Cl9 0.078(4) 0.153(5) 0.096(4) -0.010(3) -0.002(3) -0.076(4)
C32 0.053(12) 0.119(15) 0.182(13) -0.080(9) 0.051(12) -0.049(9)
Cl10 0.090(5) 0.220(7) 0.133(5) 0.009(4) -0.022(4) -0.090(4)
Cl11 0.110(5) 0.141(6) 0.149(5) -0.021(4) -0.018(4) -0.023(4)
Cl12 0.219(9) 0.258(8) 0.202(7) -0.134(7) 0.094(7) -0.175(7)

loop_
_atom_type_symbol
_atom_type_description
_atom_type_scat_dispersion_real
_atom_type_scat_dispersion_imag
_atom_type_scat_source
C C 0.0033 0.0016 'International Tables Vol C Tables 4.2.6.8 and 6.1.1.4'
H H 0.0000 0.0000 'International Tables Vol C Tables 4.2.6.8 and 6.1.1.4'
N N 0.0061 0.0033 'International Tables Vol C Tables 4.2.6.8 and 6.1.1.4'
O O 0.0106 0.0060 'International Tables Vol C Tables 4.2.6.8 and 6.1.1.4'
F F 0.0171 0.0103 'International Tables Vol C Tables 4.2.6.8 and 6.1.1.4'
Pd Pd -0.9988 1.0072 'International Tables Vol C Tables 4.2.6.8 and 6.1.1.4'
Cl Cl 0.1484 0.1585 'International Tables Vol C Tables 4.2.6.8 and 6.1.1.4'
S S 0.1246 0.1234 'International Tables Vol C Tables 4.2.6.8 and 6.1.1.4'

loop_
_geom_angle_atom_site_label_1
_geom_angle_atom_site_label_2
_geom_angle_atom_site_label_3
_geom_angle
N3 Pd1 N2 92.6(5)
N3 Pd1 N4 90.8(5)
N2 Pd1 N4 176.6(5)
N3 Pd1 N1 175.3(5)
N2 Pd1 N1 82.9(5)
N4 Pd1 N1 93.7(5)
C7 N1 C1 125.0(13)
C7 N1 Pd1 110.7(10)
C1 N1 Pd1 124.2(10)
C13 N2 C9 121.5(13)
C13 N2 Pd1 126.3(10)
C9 N2 Pd1 111.9(9)
C15 N3 Pd1 127.2(11)
C15 N3 H3B 116.4
Pd1 N3 H3B 116.4
C23 N4 C27 117.8(13)
C23 N4 Pd1 121.6(10)
C27 N4 Pd1 120.1(11)
C6 C1 C2 120.8(16)
C6 C1 N1 117.8(15)
C2 C1 N1 121.1(14)
C3 C2 C1 119.2(15)
C3 C2 H2 120.4
C1 C2 H2 120.4
C2 C3 C4 122.2(16)
C2 C3 H3 118.9
C4 C3 H3 118.9
C5 C4 C3 116.6(15)
C5 C4 C20 120.1(15)
C3 C4 C20 123.2(16)
C6 C5 C4 121.3(15)
C6 C5 H5 119.3
C4 C5 H5 119.3
C1 C6 C5 119.9(16)
C1 C6 H6 120.0
C5 C6 H6 120.0
N1 C7 C9 120.7(14)
N1 C7 C8 121.7(13)
C9 C7 C8 117.5(13)
C7 C8 H8A 109.5
C7 C8 H8B 109.5
H8A C8 H8B 109.5
C7 C8 H8C 109.5
H8A C8 H8C 109.5
H8B C8 H8C 109.5
C10 C9 N2 121.6(14)
C10 C9 C7 124.6(15)
N2 C9 C7 113.7(13)
C9 C10 C11 120.9(15)
C9 C10 H10 119.6
C11 C10 H10 119.6
C10 C11 C12 118.9(15)
C10 C11 H11 120.6
C12 C11 H11 120.6
C11 C12 C13 119.6(14)
C11 C12 H12 120.2
C13 C12 H12 120.2
N2 C13 C12 117.4(13)
N2 C13 C14 124.1(13)
C12 C13 C14 118.3(13)
C15 C14 C19 118.2(14)
C15 C14 C13 122.2(13)
C19 C14 C13 119.4(14)
N3 C15 C14 127.2(15)
N3 C15 C16 116.3(14)
C14 C15 C16 116.5(14)
C17 C16 C15 123.2(16)
C17 C16 H16 118.4
C15 C16 H16 118.4
C16 C17 C18 120.9(16)
C16 C17 H17 119.6
C18 C17 H17 119.6
C19 C18 C17 114.9(16)
C19 C18 H18 122.5
C17 C18 H18 122.5
C18 C19 C14 126.0(16)
C18 C19 H19 117.0
C14 C19 H19 117.0
C21C C20 C21B 71(3)
C21C C20 C4 114.0(17)
C21B C20 C4 118(2)
C21C C20 C22 106(2)
C21B C20 C22 126(2)
C4 C20 C22 112.2(14)
C20 C21B H21A 109.5
C20 C21B H21B 109.5
C20 C21B H21C 109.5
C20 C21C H21D 109.5
C20 C21C H21E 109.5
H21D C21C H21E 109.5
C20 C21C H21F 109.5
H21D C21C H21F 109.5
H21E C21C H21F 109.5
C20 C22 H22A 109.5
C20 C22 H22B 109.5
H22A C22 H22B 109.5
C20 C22 H22C 109.5
H22A C22 H22C 109.5
H22B C22 H22C 109.5
N4 C23 C24 123.7(14)
N4 C23 H23 118.2
C24 C23 H23 118.2
C25 C24 C23 119.5(16)
C25 C24 H24 120.3
C23 C24 H24 120.3
C24 C25 C26 118.0(16)
C24 C25 H25 121.0
C26 C25 H25 121.0
C25 C26 C27 120.5(16)
C25 C26 H26 119.7
C27 C26 H26 119.7
N4 C27 C26 120.4(14)
N4 C27 H27 119.8
C26 C27 H27 119.8
O2 S1 O1 114.8(7)
O2 S1 O3 114.1(6)
O1 S1 O3 113.6(7)
O2 S1 C28 105.8(9)
O1 S1 C28 103.1(9)
O3 S1 C28 103.7(9)
F1 C28 F2 106.9(18)
F1 C28 F3 104.7(18)
F2 C28 F3 102.8(16)
F1 C28 S1 116.1(15)
F2 C28 S1 112.4(15)
F3 C28 S1 112.9(15)
N2A Pd1A N3A 93.8(5)
N2A Pd1A N4A 175.7(5)
N3A Pd1A N4A 90.3(4)
N2A Pd1A N1A 82.0(5)
N3A Pd1A N1A 174.9(4)
N4A Pd1A N1A 94.0(5)
C7A N1A C1A 121.8(14)
C7A N1A Pd1A 112.7(11)
C1A N1A Pd1A 124.8(10)
C9A N2A C13A 117.9(13)
C9A N2A Pd1A 115.1(10)
C13A N2A Pd1A 127.0(10)
C15A N3A Pd1A 125.8(10)
C15A N3A H3C 117.1
Pd1A N3A H3C 117.1
C27A N4A C23A 116.4(13)
C27A N4A Pd1A 124.4(10)
C23A N4A Pd1A 119.1(10)
C6A C1A C2A 121.0(16)
C6A C1A N1A 117.4(14)
C2A C1A N1A 121.1(15)
C3A C2A C1A 118.5(17)
C3A C2A H2A 120.8
C1A C2A H2A 120.8
C2A C3A C4A 123.1(18)
C2A C3A H3A 118.4
C4A C3A H3A 118.4
C3A C4A C5A 117.1(18)
C3A C4A C20A 118.9(19)
C5A C4A C20A 124.0(19)
C4A C5A C6A 119.7(17)
C4A C5A H5A 120.1
C6A C5A H5A 120.1
C1A C6A C5A 120.6(15)
C1A C6A H6A 119.7
C5A C6A H6A 119.7
N1A C7A C9A 117.0(15)
N1A C7A C8A 124.3(16)
C9A C7A C8A 118.6(14)
C7A C8A H8A1 109.5
C7A C8A H8A2 109.5
H8A1 C8A H8A2 109.5
C7A C8A H8A3 109.5
H8A1 C8A H8A3 109.5
H8A2 C8A H8A3 109.5
N2A C9A C10A 125.3(15)
N2A C9A C7A 112.8(13)
C10A C9A C7A 121.7(15)
C9A C10A C11A 118.7(16)
C9A C10A H10A 120.6
C11A C10A H10A 120.6
C12A C11A C10A 117.8(16)
C12A C11A H11A 121.1
C10A C11A H11A 121.1
C11A C12A C13A 123.0(17)
C11A C12A H12A 118.5
C13A C12A H12A 118.5
N2A C13A C14A 122.3(14)
N2A C13A C12A 117.3(15)
C14A C13A C12A 120.4(15)
C15A C14A C13A 123.6(14)
C15A C14A C19A 117.7(15)
C13A C14A C19A 118.7(15)
N3A C15A C14A 127.3(15)
N3A C15A C16A 115.1(13)
C14A C15A C16A 117.5(14)
C17A C16A C15A 123.5(15)
C17A C16A H16A 118.2
C15A C16A H16A 118.2
C16A C17A C18A 119.0(17)
C16A C17A H17A 120.5
C18A C17A H17A 120.5
C19A C18A C17A 121.0(16)
C19A C18A H18A 119.5
C17A C18A H18A 119.5
C18A C19A C14A 121.3(16)
C18A C19A H19A 119.4
C14A C19A H19A 119.4
C22A C20A C4A 115(2)
C22A C20A C21D 108(3)
C4A C20A C21D 125(3)
C22A C20A C21E 96(3)
C4A C20A C21E 102(2)
C21D C20A C21E 40(2)
C20A C21D H21G 109.5
C20A C21D H21H 109.5
C20A C21D H21I 109.5
C20A C21E H21J 109.5
C20A C21E H21K 109.5
H21J C21E H21K 109.5
C20A C21E H21L 109.5
H21J C21E H21L 109.5
H21K C21E H21L 109.5
C20A C22A H22D 109.5
C20A C22A H22E 109.5
H22D C22A H22E 109.5
C20A C22A H22F 109.5
H22D C22A H22F 109.5
H22E C22A H22F 109.5
C24A C23A N4A 121.1(14)
C24A C23A H23A 119.4
N4A C23A H23A 119.4
C23A C24A C25A 120.8(15)
C23A C24A H24A 119.6
C25A C24A H24A 119.6
C26A C25A C24A 117.9(16)
C26A C25A H25A 121.0
C24A C25A H25A 121.0
C27A C26A C25A 118.4(16)
C27A C26A H26A 120.8
C25A C26A H26A 120.8
N4A C27A C26A 125.4(14)
N4A C27A H27A 117.3
C26A C27A H27A 117.3
O3A S1A O1A 116.2(8)
O3A S1A O2A 115.3(7)
O1A S1A O2A 113.0(7)
O3A S1A C28A 102.9(10)
O1A S1A C28A 103.5(8)
O2A S1A C28A 103.6(9)
F2A C28A F3A 111.0(18)
F2A C28A F1A 106(2)
F3A C28A F1A 106.0(19)
F2A C28A S1A 112.1(16)
F3A C28A S1A 112.3(16)
F1A C28A S1A 109.4(14)
Cl1 C29 Cl3 113.2(10)
Cl1 C29 Cl2 108.8(13)
Cl3 C29 Cl2 109.9(11)
Cl1 C29 H29 108.3
Cl3 C29 H29 108.3
Cl2 C29 H29 108.3
Cl5 C30 Cl6 111.7(9)
Cl5 C30 Cl4 110.9(11)
Cl6 C30 Cl4 107.3(10)
Cl5 C30 H30 109.0
Cl6 C30 H30 109.0
Cl4 C30 H30 109.0
Cl7 C31 Cl9 112.5(9)
Cl7 C31 Cl8 110.5(9)
Cl9 C31 Cl8 109.1(9)
Cl7 C31 H31 108.2
Cl9 C31 H31 108.2
Cl8 C31 H31 108.2
Cl11 C32 Cl12 115.2(12)
Cl11 C32 Cl10 107.1(9)
Cl12 C32 Cl10 106.7(15)
Cl11 C32 H32 109.2
Cl12 C32 H32 109.2
Cl10 C32 H32 109.2

loop_
_geom_bond_atom_site_label_1
_geom_bond_atom_site_label_2
_geom_bond_distance
Pd1 N3 1.937(11)
Pd1 N2 1.992(11)
Pd1 N4 2.010(11)
Pd1 N1 2.049(12)
N1 C7 1.276(16)
N1 C1 1.428(17)
N2 C13 1.336(15)
N2 C9 1.395(16)
N3 C15 1.336(16)
N3 H3B 0.8800
N4 C23 1.330(16)
N4 C27 1.370(16)
C1 C6 1.372(18)
C1 C2 1.38(2)
C2 C3 1.347(18)
C2 H2 0.9500
C3 C4 1.43(2)
C3 H3 0.9500
C4 C5 1.39(2)
C4 C20 1.54(2)
C5 C6 1.375(17)
C5 H5 0.9500
C6 H6 0.9500
C7 C9 1.457(18)
C7 C8 1.546(18)
C8 H8A 0.9800
C8 H8B 0.9800
C8 H8C 0.9800
C9 C10 1.335(17)
C10 C11 1.365(18)
C10 H10 0.9500
C11 C12 1.416(19)
C11 H11 0.9500
C12 C13 1.452(18)
C12 H12 0.9500
C13 C14 1.491(18)
C14 C15 1.391(18)
C14 C19 1.424(17)
C15 C16 1.418(19)
C16 C17 1.358(18)
C16 H16 0.9500
C17 C18 1.436(19)
C17 H17 0.9500
C18 C19 1.339(19)
C18 H18 0.9500
C19 H19 0.9500
C20 C21C 1.46(3)
C20 C21B 1.486(10)
C20 C22 1.54(2)
C21B H21A 0.9800
C21B H21B 0.9800
C21B H21C 0.9800
C21C H21D 0.9800
C21C H21E 0.9800
C21C H21F 0.9800
C22 H22A 0.9800
C22 H22B 0.9800
C22 H22C 0.9800
C23 C24 1.387(17)
C23 H23 0.9500
C24 C25 1.37(2)
C24 H24 0.9500
C25 C26 1.38(2)
C25 H25 0.9500
C26 C27 1.404(18)
C26 H26 0.9500
C27 H27 0.9500
S1 O2 1.435(11)
S1 O1 1.437(10)
S1 O3 1.485(10)
S1 C28 1.762(19)
C28 F1 1.30(2)
C28 F2 1.33(2)
C28 F3 1.36(2)
Pd1A N2A 1.952(11)
Pd1A N3A 1.962(11)
Pd1A N4A 2.015(11)
Pd1A N1A 2.034(12)
N1A C7A 1.279(16)
N1A C1A 1.436(17)
N2A C9A 1.345(16)
N2A C13A 1.407(18)
N3A C15A 1.316(16)
N3A H3C 0.8800
N4A C27A 1.329(16)
N4A C23A 1.395(16)
C1A C6A 1.351(19)
C1A C2A 1.396(19)
C2A C3A 1.37(2)
C2A H2A 0.9500
C3A C4A 1.40(2)
C3A H3A 0.9500
C4A C5A 1.41(2)
C4A C20A 1.48(3)
C5A C6A 1.418(19)
C5A H5A 0.9500
C6A H6A 0.9500
C7A C9A 1.51(2)
C7A C8A 1.524(19)
C8A H8A1 0.9800
C8A H8A2 0.9800
C8A H8A3 0.9800
C9A C10A 1.364(17)
C10A C11A 1.42(2)
C10A H10A 0.9500
C11A C12A 1.34(2)
C11A H11A 0.9500
C12A C13A 1.450(18)
C12A H12A 0.9500
C13A C14A 1.443(19)
C14A C15A 1.442(18)
C14A C19A 1.476(19)
C15A C16A 1.466(19)
C16A C17A 1.372(18)
C16A H16A 0.9500
C17A C18A 1.42(2)
C17A H17A 0.9500
C18A C19A 1.39(2)
C18A H18A 0.9500
C19A H19A 0.9500
C20A C22A 1.42(3)
C20A C21D 1.486(10)
C20A C21E 1.502(10)
C21D H21G 0.9800
C21D H21H 0.9800
C21D H21I 0.9800
C21E H21J 0.9800
C21E H21K 0.9800
C21E H21L 0.9800
C22A H22D 0.9800
C22A H22E 0.9800
C22A H22F 0.9800
C23A C24A 1.378(18)
C23A H23A 0.9500
C24A C25A 1.40(2)
C24A H24A 0.9500
C25A C26A 1.390(19)
C25A H25A 0.9500
C26A C27A 1.378(17)
C26A H26A 0.9500
C27A H27A 0.9500
S1A O3A 1.424(11)
S1A O1A 1.430(9)
S1A O2A 1.441(11)
S1A C28A 1.80(2)
C28A F2A 1.30(2)
C28A F3A 1.30(2)
C28A F1A 1.38(2)
C29 Cl1 1.719(18)
C29 Cl3 1.72(2)
C29 Cl2 1.75(2)
C29 H29 1.0000
C30 Cl5 1.683(18)
C30 Cl6 1.761(19)
C30 Cl4 1.766(18)
C30 H30 1.0000
C31 Cl7 1.727(17)
C31 Cl9 1.757(16)
C31 Cl8 1.780(16)
C31 H31 1.0000
C32 Cl11 1.71(2)
C32 Cl12 1.707(19)
C32 Cl10 1.83(2)
C32 H32 1.0000

loop_
_geom_hbond_atom_site_label_D
_geom_hbond_atom_site_label_H
_geom_hbond_atom_site_label_A
_geom_hbond_distance_DH
_geom_hbond_distance_HA
_geom_hbond_distance_DA
_geom_hbond_angle_DHA
_geom_hbond_site_symmetry_A
N3A H3C O1 0.88 2.30 3.175(14) 170.6 1_545
N3 H3B O1A 0.88 2.23 3.086(15) 162.7 1_565

loop_
_geom_torsion_atom_site_label_1
_geom_torsion_atom_site_label_2
_geom_torsion_atom_site_label_3
_geom_torsion_atom_site_label_4
_geom_torsion
N3 Pd1 N1 C7 16(6)
N2 Pd1 N1 C7 2.0(10)
N4 Pd1 N1 C7 -178.1(10)
N3 Pd1 N1 C1 -163(5)
N2 Pd1 N1 C1 -177.4(12)
N4 Pd1 N1 C1 2.4(12)
N3 Pd1 N2 C13 -5.8(12)
N4 Pd1 N2 C13 170(7)
N1 Pd1 N2 C13 173.1(12)
N3 Pd1 N2 C9 -179.3(9)
N4 Pd1 N2 C9 -3(8)
N1 Pd1 N2 C9 -0.5(9)
N2 Pd1 N3 C15 3.0(13)
N4 Pd1 N3 C15 -176.7(13)
N1 Pd1 N3 C15 -11(6)
N3 Pd1 N4 C23 -125.0(11)
N2 Pd1 N4 C23 59(8)
N1 Pd1 N4 C23 56.2(11)
N3 Pd1 N4 C27 63.2(11)
N2 Pd1 N4 C27 -113(8)
N1 Pd1 N4 C27 -115.6(11)
C7 N1 C1 C6 -111.6(17)
Pd1 N1 C1 C6 67.8(17)
C7 N1 C1 C2 75(2)
Pd1 N1 C1 C2 -106.0(14)
C6 C1 C2 C3 -1(2)
N1 C1 C2 C3 172.7(13)
C1 C2 C3 C4 0(2)
C2 C3 C4 C5 1(2)
C2 C3 C4 C20 -175.0(14)
C3 C4 C5 C6 0(2)
C20 C4 C5 C6 175.6(13)
C2 C1 C6 C5 1(2)
N1 C1 C6 C5 -172.4(13)
C4 C5 C6 C1 -1(2)
C1 N1 C7 C9 176.2(13)
Pd1 N1 C7 C9 -3.3(17)
C1 N1 C7 C8 0(2)
Pd1 N1 C7 C8 -179.1(11)
C13 N2 C9 C10 3(2)
Pd1 N2 C9 C10 177.3(11)
C13 N2 C9 C7 -174.9(12)
Pd1 N2 C9 C7 -1.0(14)
N1 C7 C9 C10 -175.2(14)
C8 C7 C9 C10 1(2)
N1 C7 C9 N2 3.0(19)
C8 C7 C9 N2 179.0(12)
N2 C9 C10 C11 -2(2)
C7 C9 C10 C11 176.4(14)
C9 C10 C11 C12 1(2)
C10 C11 C12 C13 -2(2)
C9 N2 C13 C12 -4.0(19)
Pd1 N2 C13 C12 -177.0(9)
C9 N2 C13 C14 -178.6(12)
Pd1 N2 C13 C14 8.4(19)
C11 C12 C13 N2 3(2)
C11 C12 C13 C14 178.2(13)
N2 C13 C14 C15 -7(2)
C12 C13 C14 C15 178.5(13)
N2 C13 C14 C19 178.8(12)
C12 C13 C14 C19 4.3(19)
Pd1 N3 C15 C14 -3(2)
Pd1 N3 C15 C16 179.3(10)
C19 C14 C15 N3 178.4(14)
C13 C14 C15 N3 4(2)
C19 C14 C15 C16 -4(2)
C13 C14 C15 C16 -178.2(13)
N3 C15 C16 C17 -177.0(14)
C14 C15 C16 C17 5(2)
C15 C16 C17 C18 -5(2)
C16 C17 C18 C19 5(2)
C17 C18 C19 C14 -4(2)
C15 C14 C19 C18 4(2)
C13 C14 C19 C18 178.3(15)
C5 C4 C20 C21C 150(2)
C3 C4 C20 C21C -34(3)
C5 C4 C20 C21B 70(4)
C3 C4 C20 C21B -115(4)
C5 C4 C20 C22 -89.2(19)
C3 C4 C20 C22 87(2)
C27 N4 C23 C24 0(2)
Pd1 N4 C23 C24 -171.6(11)
N4 C23 C24 C25 1(2)
C23 C24 C25 C26 -1(2)
C24 C25 C26 C27 -1(2)
C23 N4 C27 C26 -2(2)
Pd1 N4 C27 C26 170.4(11)
C25 C26 C27 N4 2(2)
O2 S1 C28 F1 -178.0(16)
O1 S1 C28 F1 61.1(19)
O3 S1 C28 F1 -57.6(19)
O2 S1 C28 F2 58.6(17)
O1 S1 C28 F2 -62.3(17)
O3 S1 C28 F2 179.0(15)
O2 S1 C28 F3 -57.1(17)
O1 S1 C28 F3 -178.0(15)
O3 S1 C28 F3 63.3(17)
N2A Pd1A N1A C7A -1.1(10)
N3A Pd1A N1A C7A 32(6)
N4A Pd1A N1A C7A -179.7(10)
N2A Pd1A N1A C1A -171.6(11)
N3A Pd1A N1A C1A -138(5)
N4A Pd1A N1A C1A 9.8(11)
N3A Pd1A N2A C9A -179.7(10)
N4A Pd1A N2A C9A 17(7)
N1A Pd1A N2A C9A -2.5(9)
N3A Pd1A N2A C13A 1.7(11)
N4A Pd1A N2A C13A -162(6)
N1A Pd1A N2A C13A 178.9(12)
N2A Pd1A N3A C15A 2.3(12)
N4A Pd1A N3A C15A -178.9(12)
N1A Pd1A N3A C15A -31(6)
N2A Pd1A N4A C27A -140(6)
N3A Pd1A N4A C27A 56.7(12)
N1A Pd1A N4A C27A -120.6(12)
N2A Pd1A N4A C23A 36(7)
N3A Pd1A N4A C23A -127.2(11)
N1A Pd1A N4A C23A 55.5(11)
C7A N1A C1A C6A -108.9(17)
Pd1A N1A C1A C6A 60.7(17)
C7A N1A C1A C2A 79.0(19)
Pd1A N1A C1A C2A -111.4(15)
C6A C1A C2A C3A 0(3)
N1A C1A C2A C3A 172.1(16)
C1A C2A C3A C4A 1(3)
C2A C3A C4A C5A 0(3)
C2A C3A C4A C20A -179(2)
C3A C4A C5A C6A -2(3)
C20A C4A C5A C6A 177(2)
C2A C1A C6A C5A -2(2)
N1A C1A C6A C5A -174.4(14)
C4A C5A C6A C1A 3(3)
C1A N1A C7A C9A 175.0(12)
Pd1A N1A C7A C9A 4.3(16)
C1A N1A C7A C8A -7(2)
Pd1A N1A C7A C8A -177.5(12)
C13A N2A C9A C10A 0(2)
Pd1A N2A C9A C10A -178.6(11)
C13A N2A C9A C7A -176.1(11)
Pd1A N2A C9A C7A 5.2(14)
N1A C7A C9A N2A -6.4(18)
C8A C7A C9A N2A 175.2(12)
N1A C7A C9A C10A 177.2(13)
C8A C7A C9A C10A -1(2)
N2A C9A C10A C11A 1(2)
C7A C9A C10A C11A 176.4(13)
C9A C10A C11A C12A 0(2)
C10A C11A C12A C13A -1(2)
C9A N2A C13A C14A 178.1(12)
Pd1A N2A C13A C14A -3.4(19)
C9A N2A C13A C12A -1.1(18)
Pd1A N2A C13A C12A 177.4(9)
C11A C12A C13A N2A 2(2)
C11A C12A C13A C14A -177.7(15)
N2A C13A C14A C15A 1(2)
C12A C13A C14A C15A -179.7(13)
N2A C13A C14A C19A -179.5(12)
C12A C13A C14A C19A 0(2)
Pd1A N3A C15A C14A -5(2)
Pd1A N3A C15A C16A 178.5(9)
C13A C14A C15A N3A 3(2)
C19A C14A C15A N3A -176.1(14)
C13A C14A C15A C16A 179.7(13)
C19A C14A C15A C16A 0.3(19)
N3A C15A C16A C17A 175.7(14)
C14A C15A C16A C17A -1(2)
C15A C16A C17A C18A 1(2)
C16A C17A C18A C19A 0(2)
C17A C18A C19A C14A -1(3)
C15A C14A C19A C18A 1(2)
C13A C14A C19A C18A -178.9(15)
C3A C4A C20A C22A 124(3)
C5A C4A C20A C22A -54(3)
C3A C4A C20A C21D -98(4)
C5A C4A C20A C21D 84(4)
C3A C4A C20A C21E -134(3)
C5A C4A C20A C21E 48(4)
C27A N4A C23A C24A -1(2)
Pd1A N4A C23A C24A -177.1(11)
N4A C23A C24A C25A 1(2)
C23A C24A C25A C26A 0(2)
C24A C25A C26A C27A -1(2)
C23A N4A C27A C26A 0(2)
Pd1A N4A C27A C26A 176.1(11)
C25A C26A C27A N4A 1(2)
O3A S1A C28A F2A -65.9(19)
O1A S1A C28A F2A 172.7(17)
O2A S1A C28A F2A 54.6(19)
O3A S1A C28A F3A 59.8(18)
O1A S1A C28A F3A -61.5(18)
O2A S1A C28A F3A -179.7(15)
O3A S1A C28A F1A 177.2(14)
O1A S1A C28A F1A 55.8(16)
O2A S1A C28A F1A -62.3(16)
